data_4331629
loop_
_publ_author_name
'Cort\'es-Llamas, Sara-\'Angelica'
'Hern\'andez-Lamoneda, Ram\'on'
'Vel\'azquez-Carmona, Miguel-\'Angel'
'Mu\~noz-Hern\'andez, Miguel-Angel'
'Toscano, Rub\'en A.'

_publ_section_title
;
 3,5-Dimethyl and 3,5-Di-tert-butylpyrazolato Complexes with Alkali
 Metals:&#x00A0; Monomeric, Dimeric, Cluster, and 1D Chain Structures
;
_journal_issue 1
_journal_name_full 'Inorganic Chemistry'
_journal_page_first 286
_journal_page_last 294
_journal_paper_doi 10.1021/ic051294y
_journal_volume 45
_journal_year 2006
_chemical_formula_sum 'C44 H78 Li2 N8'
_chemical_formula_weight 733.02
_chemical_name_systematic
; 
(3,5-di-tert-butylpyrazole)(3,5-di-tert-butylpyrazolato)lithium 
;
_space_group_IT_number 2
_symmetry_cell_setting triclinic
_symmetry_space_group_name_Hall '-P 1'
_symmetry_space_group_name_H-M 'P -1'
_atom_sites_solution_hydrogens geom
_atom_sites_solution_primary direct
_atom_sites_solution_secondary difmap
_audit_creation_method SHELXL-97
_cell_angle_alpha 83.982(5)
_cell_angle_beta 71.500(4)
_cell_angle_gamma 75.143(5)
_cell_formula_units_Z 2
_cell_length_a 10.310(3)
_cell_length_b 10.826(3)
_cell_length_c 11.412(3)
_cell_measurement_temperature 100(2)
_cell_volume 1167.2(6)
_computing_cell_refinement 'SMART V 5.625 (Bruker, 1999)'
_computing_data_collection 'SMART V 5.625 (Bruker, 1999)'
_computing_data_reduction 'SAINT V 6.23C (Bruker, 1999)'
_computing_molecular_graphics 'SHELXTL V 6.10 (Sheldrick, 2000)'
_computing_publication_material 'SHELXTL V 6.10 (Sheldrick, 2000)'
_computing_structure_refinement 'SHELXTL V 6.10 (Sheldrick, 2000)'
_computing_structure_solution 'SHELXTL V 6.10 (Sheldrick, 2000)'
_diffrn_ambient_temperature 100(2)
_diffrn_detector_area_resol_mean 0.661
_diffrn_measured_fraction_theta_full 0.988
_diffrn_measured_fraction_theta_max 0.988
_diffrn_measurement_device_type 'Bruker Smart Apex CCD diffractometer'
_diffrn_measurement_method \w-scans
_diffrn_radiation_monochromator graphite
_diffrn_radiation_source 'fine-focus sealed tube'
_diffrn_radiation_type MoK\a
_diffrn_radiation_wavelength 0.71073
_diffrn_reflns_av_R_equivalents 0.0322
_diffrn_reflns_av_sigmaI/netI 0.0687
_diffrn_reflns_limit_h_max 10
_diffrn_reflns_limit_h_min -12
_diffrn_reflns_limit_k_max 12
_diffrn_reflns_limit_k_min -12
_diffrn_reflns_limit_l_max 12
_diffrn_reflns_limit_l_min -13
_diffrn_reflns_number 7049
_diffrn_reflns_theta_full 24.99
_diffrn_reflns_theta_max 24.99
_diffrn_reflns_theta_min 1.88
_diffrn_standards_decay_% 0
_exptl_absorpt_coefficient_mu 0.061
_exptl_absorpt_correction_type none
_exptl_crystal_colour colorless
_exptl_crystal_density_diffrn 1.043
_exptl_crystal_density_method 'not measured'
_exptl_crystal_description parallelepiped
_exptl_crystal_F_000 404
_exptl_crystal_size_max 0.28
_exptl_crystal_size_mid 0.25
_exptl_crystal_size_min 0.22
_refine_diff_density_max 0.263
_refine_diff_density_min -0.150
_refine_diff_density_rms 0.042
_refine_ls_extinction_method none
_refine_ls_goodness_of_fit_ref 1.100
_refine_ls_hydrogen_treatment mixed
_refine_ls_matrix_type full
_refine_ls_number_parameters 259
_refine_ls_number_reflns 4057
_refine_ls_number_restraints 0
_refine_ls_restrained_S_all 1.100
_refine_ls_R_factor_all 0.0938
_refine_ls_R_factor_gt 0.0691
_refine_ls_shift/su_max 0.000
_refine_ls_shift/su_mean 0.000
_refine_ls_structure_factor_coef Fsqd
_refine_ls_weighting_details 'calc w=1/[\s^2^(Fo^2^)+(0.0490P)^2^+0.3442P] where P=(Fo^2^+2Fc^2^)/3'
_refine_ls_weighting_scheme calc
_refine_ls_wR_factor_gt 0.1350
_refine_ls_wR_factor_ref 0.1462
_reflns_number_gt 3078
_reflns_number_total 4057
_reflns_threshold_expression >2sigma(I)
_cod_data_source_file ic051294ysup2.cif
_cod_data_source_block Compound_2a
_cod_depositor_comments
;
The following automatic conversions were performed:

'_symmetry_cell_setting' value 'Triclinic' changed to 'triclinic'
according to /home/saulius/struct/CIF-dictionaries/cif_core.dic
dictionary named 'cif_core.dic' version 2.4.2 from 2011-04-26.

Automatic conversion script
Id: cif_fix_values 1891 2012-01-12 08:04:46Z andrius 
;
_cod_database_code 4331629

loop_
_symmetry_equiv_pos_as_xyz
'x, y, z'
'-x, -y, -z'

loop_
_atom_site_label
_atom_site_type_symbol
_atom_site_fract_x
_atom_site_fract_y
_atom_site_fract_z
_atom_site_U_iso_or_equiv
_atom_site_adp_type
_atom_site_occupancy
_atom_site_symmetry_multiplicity
_atom_site_calc_flag
_atom_site_refinement_flags
Li1 Li1 0.1122(4) 0.4355(4) 0.9226(4) 0.0273(9) Uani 1 1 d .
N1 N 0.0793(2) 0.33293(17) 1.08211(17) 0.0205(5) Uani 1 1 d .
N2 N -0.0480(2) 0.37314(17) 1.05649(17) 0.0208(5) Uani 1 1 d .
N3 N 0.1882(2) 0.41167(18) 0.73542(17) 0.0260(5) Uani 1 1 d .
N4 N 0.1817(2) 0.52356(19) 0.66777(19) 0.0274(5) Uani 1 1 d .
H4 H 0.144(3) 0.597(3) 0.708(2) 0.041 Uiso 1 1 d .
C1 C 0.0785(2) 0.2223(2) 1.14680(19) 0.0191(5) Uani 1 1 d .
C2 C -0.0478(2) 0.1888(2) 1.1640(2) 0.0212(5) Uani 1 1 d .
H2 H -0.0760 0.1154 1.2068 0.025 Uiso 1 1 calc R
C3 C -0.1243(2) 0.2859(2) 1.1050(2) 0.0211(5) Uani 1 1 d .
C4 C 0.2045(3) 0.1544(2) 1.1899(2) 0.0237(5) Uani 1 1 d .
C5 C 0.1763(3) 0.0349(2) 1.2678(2) 0.0345(7) Uani 1 1 d .
H5A H 0.0948 0.0595 1.3410 0.052 Uiso 1 1 calc R
H5B H 0.2590 -0.0081 1.2938 0.052 Uiso 1 1 calc R
H5C H 0.1569 -0.0232 1.2187 0.052 Uiso 1 1 calc R
C6 C 0.3350(3) 0.1165(3) 1.0783(2) 0.0334(6) Uani 1 1 d .
H6A H 0.3177 0.0597 1.0264 0.050 Uiso 1 1 calc R
H6B H 0.4155 0.0721 1.1068 0.050 Uiso 1 1 calc R
H6C H 0.3554 0.1934 1.0301 0.050 Uiso 1 1 calc R
C7 C 0.2330(3) 0.2455(2) 1.2676(2) 0.0323(6) Uani 1 1 d .
H7A H 0.2519 0.3219 1.2177 0.049 Uiso 1 1 calc R
H7B H 0.3147 0.2026 1.2950 0.049 Uiso 1 1 calc R
H7C H 0.1504 0.2704 1.3399 0.049 Uiso 1 1 calc R
C8 C -0.2674(3) 0.3000(2) 1.0882(2) 0.0276(6) Uani 1 1 d .
C9 C -0.3668(3) 0.2540(3) 1.2041(2) 0.0365(7) Uani 1 1 d .
H9A H -0.3250 0.1656 1.2242 0.055 Uiso 1 1 calc R
H9B H -0.4567 0.2582 1.1898 0.055 Uiso 1 1 calc R
H9C H -0.3828 0.3086 1.2730 0.055 Uiso 1 1 calc R
C10 C -0.3319(3) 0.4390(3) 1.0604(3) 0.0444(8) Uani 1 1 d .
H10A H -0.3426 0.4919 1.1291 0.067 Uiso 1 1 calc R
H10B H -0.4243 0.4456 1.0502 0.067 Uiso 1 1 calc R
H10C H -0.2701 0.4687 0.9842 0.067 Uiso 1 1 calc R
C11 C -0.2484(3) 0.2166(3) 0.9797(3) 0.0480(8) Uani 1 1 d .
H11A H -0.1881 0.2480 0.9036 0.072 Uiso 1 1 calc R
H11B H -0.3404 0.2210 0.9698 0.072 Uiso 1 1 calc R
H11C H -0.2045 0.1278 0.9968 0.072 Uiso 1 1 calc R
C12 C 0.2504(2) 0.3203(2) 0.6513(2) 0.0224(5) Uani 1 1 d .
C13 C 0.2842(2) 0.3761(2) 0.5325(2) 0.0236(5) Uani 1 1 d .
H13 H 0.3302 0.3321 0.4571 0.028 Uiso 1 1 calc R
C14 C 0.2387(2) 0.5058(2) 0.5451(2) 0.0228(5) Uani 1 1 d .
C15 C 0.2377(3) 0.6136(2) 0.4493(2) 0.0278(6) Uani 1 1 d .
C16 C 0.1134(3) 0.6243(3) 0.4001(3) 0.0453(8) Uani 1 1 d .
H16A H 0.1224 0.5432 0.3639 0.068 Uiso 1 1 calc R
H16B H 0.1127 0.6928 0.3368 0.068 Uiso 1 1 calc R
H16C H 0.0253 0.6439 0.4681 0.068 Uiso 1 1 calc R
C17 C 0.2252(4) 0.7400(2) 0.5044(3) 0.0507(9) Uani 1 1 d .
H17A H 0.1391 0.7590 0.5745 0.076 Uiso 1 1 calc R
H17B H 0.2216 0.8086 0.4414 0.076 Uiso 1 1 calc R
H17C H 0.3070 0.7337 0.5328 0.076 Uiso 1 1 calc R
C18 C 0.3743(3) 0.5820(3) 0.3432(2) 0.0371(7) Uani 1 1 d .
H18A H 0.4545 0.5726 0.3746 0.056 Uiso 1 1 calc R
H18B H 0.3749 0.6511 0.2804 0.056 Uiso 1 1 calc R
H18C H 0.3813 0.5018 0.3063 0.056 Uiso 1 1 calc R
C19 C 0.2791(3) 0.1799(2) 0.6892(2) 0.0244(6) Uani 1 1 d .
C20 C 0.2861(4) 0.0999(2) 0.5833(2) 0.0464(8) Uani 1 1 d .
H20A H 0.1962 0.1250 0.5648 0.070 Uiso 1 1 calc R
H20B H 0.3045 0.0091 0.6078 0.070 Uiso 1 1 calc R
H20C H 0.3619 0.1145 0.5098 0.070 Uiso 1 1 calc R
C21 C 0.4204(3) 0.1412(3) 0.7159(3) 0.0434(8) Uani 1 1 d .
H21A H 0.4954 0.1543 0.6410 0.065 Uiso 1 1 calc R
H21B H 0.4386 0.0509 0.7419 0.065 Uiso 1 1 calc R
H21C H 0.4178 0.1937 0.7819 0.065 Uiso 1 1 calc R
C22 C 0.1620(3) 0.1543(2) 0.8037(2) 0.0338(7) Uani 1 1 d .
H22A H 0.1583 0.2031 0.8728 0.051 Uiso 1 1 calc R
H22B H 0.1810 0.0628 0.8255 0.051 Uiso 1 1 calc R
H22C H 0.0715 0.1804 0.7862 0.051 Uiso 1 1 calc R

loop_
_atom_site_aniso_label
_atom_site_aniso_U_11
_atom_site_aniso_U_22
_atom_site_aniso_U_33
_atom_site_aniso_U_23
_atom_site_aniso_U_13
_atom_site_aniso_U_12
Li1 0.030(2) 0.020(2) 0.025(2) 0.0031(17) -0.0050(19) -0.0016(18)
N1 0.0200(11) 0.0218(11) 0.0221(10) 0.0009(8) -0.0102(9) -0.0049(8)
N2 0.0196(11) 0.0215(10) 0.0219(10) 0.0014(8) -0.0090(9) -0.0032(9)
N3 0.0323(12) 0.0187(11) 0.0220(11) 0.0011(9) -0.0056(9) -0.0016(9)
N4 0.0374(13) 0.0165(11) 0.0225(11) -0.0006(9) -0.0052(10) -0.0012(9)
C1 0.0246(13) 0.0176(12) 0.0153(11) -0.0022(9) -0.0071(10) -0.0035(10)
C2 0.0265(14) 0.0172(12) 0.0218(12) 0.0042(10) -0.0097(10) -0.0074(10)
C3 0.0233(13) 0.0209(12) 0.0194(12) -0.0015(10) -0.0070(10) -0.0047(10)
C4 0.0242(13) 0.0250(13) 0.0224(13) -0.0001(10) -0.0109(11) -0.0021(10)
C5 0.0326(15) 0.0324(15) 0.0389(15) 0.0110(12) -0.0191(13) -0.0028(12)
C6 0.0266(15) 0.0392(16) 0.0302(14) -0.0010(12) -0.0104(12) 0.0017(12)
C7 0.0302(15) 0.0395(16) 0.0307(14) -0.0023(12) -0.0157(12) -0.0055(12)
C8 0.0243(14) 0.0295(14) 0.0327(14) 0.0034(11) -0.0142(12) -0.0075(11)
C9 0.0225(14) 0.0392(16) 0.0481(17) 0.0085(13) -0.0133(13) -0.0087(12)
C10 0.0286(16) 0.0469(18) 0.062(2) 0.0183(15) -0.0259(15) -0.0083(14)
C11 0.0386(18) 0.070(2) 0.0462(18) -0.0095(16) -0.0228(15) -0.0153(16)
C12 0.0220(13) 0.0237(13) 0.0214(12) -0.0020(10) -0.0078(10) -0.0033(10)
C13 0.0251(13) 0.0251(13) 0.0181(12) -0.0035(10) -0.0054(10) -0.0019(11)
C14 0.0215(13) 0.0245(13) 0.0214(12) -0.0004(10) -0.0085(10) -0.0012(10)
C15 0.0323(15) 0.0227(13) 0.0242(13) 0.0021(10) -0.0066(11) -0.0025(11)
C16 0.0404(18) 0.0518(19) 0.0389(17) 0.0171(14) -0.0154(14) -0.0056(15)
C17 0.089(3) 0.0238(15) 0.0305(16) 0.0080(12) -0.0089(16) -0.0124(16)
C18 0.0378(17) 0.0371(16) 0.0292(15) 0.0091(12) -0.0055(13) -0.0061(13)
C19 0.0282(14) 0.0210(13) 0.0237(13) -0.0013(10) -0.0108(11) -0.0015(11)
C20 0.083(2) 0.0223(15) 0.0343(16) 0.0006(12) -0.0241(16) -0.0046(15)
C21 0.0348(17) 0.0330(16) 0.061(2) 0.0136(14) -0.0192(15) -0.0056(13)
C22 0.0378(16) 0.0241(14) 0.0373(15) 0.0015(12) -0.0102(13) -0.0059(12)

loop_
_atom_type_symbol
_atom_type_description
_atom_type_scat_dispersion_real
_atom_type_scat_dispersion_imag
_atom_type_scat_source
C C 0.0033 0.0016 'International Tables Vol C Tables 4.2.6.8 and 6.1.1.4'
H H 0.0000 0.0000 'International Tables Vol C Tables 4.2.6.8 and 6.1.1.4'
Li Li -0.0003 0.0001 'International Tables Vol C Tables 4.2.6.8 and 6.1.1.4'
N N 0.0061 0.0033 'International Tables Vol C Tables 4.2.6.8 and 6.1.1.4'

loop_
_geom_angle_atom_site_label_1
_geom_angle_atom_site_label_2
_geom_angle_atom_site_label_3
_geom_angle
_geom_angle_site_symmetry_1
_geom_angle_site_symmetry_3
N1 Li1 N2 114.3(2) . 2_567
N1 Li1 N3 140.8(2) . .
N2 Li1 N3 104.89(18) 2_567 .
N1 Li1 N2 39.73(10) . .
N2 Li1 N2 101.53(18) 2_567 .
N3 Li1 N2 131.4(2) . .
N1 Li1 Li1 73.00(18) . 2_567
N2 Li1 Li1 51.54(14) 2_567 2_567
N3 Li1 Li1 136.8(3) . 2_567
N2 Li1 Li1 49.99(14) . 2_567
C1 N1 N2 107.58(18) . .
C1 N1 Li1 152.30(19) . .
N2 N1 Li1 72.38(16) . .
C3 N2 N1 108.28(17) . .
C3 N2 Li1 127.10(19) . 2_567
N1 N2 Li1 107.41(18) . 2_567
C3 N2 Li1 152.00(19) . .
N1 N2 Li1 67.89(16) . .
Li1 N2 Li1 78.47(18) 2_567 .
C12 N3 N4 104.67(18) . .
C12 N3 Li1 141.28(19) . .
N4 N3 Li1 113.97(18) . .
C14 N4 N3 112.96(19) . .
N1 C1 C2 109.8(2) . .
N1 C1 C4 120.1(2) . .
C2 C1 C4 130.1(2) . .
C1 C2 C3 105.4(2) . .
N2 C3 C2 108.9(2) . .
N2 C3 C8 121.06(19) . .
C2 C3 C8 130.0(2) . .
C1 C4 C5 110.7(2) . .
C1 C4 C6 109.97(19) . .
C5 C4 C6 109.4(2) . .
C1 C4 C7 109.08(19) . .
C5 C4 C7 109.3(2) . .
C6 C4 C7 108.4(2) . .
C3 C8 C9 110.4(2) . .
C3 C8 C10 111.0(2) . .
C9 C8 C10 108.8(2) . .
C3 C8 C11 108.1(2) . .
C9 C8 C11 108.8(2) . .
C10 C8 C11 109.7(2) . .
N3 C12 C13 109.8(2) . .
N3 C12 C19 121.5(2) . .
C13 C12 C19 128.7(2) . .
C14 C13 C12 107.3(2) . .
N4 C14 C13 105.3(2) . .
N4 C14 C15 123.6(2) . .
C13 C14 C15 131.0(2) . .
C14 C15 C17 111.1(2) . .
C14 C15 C18 108.7(2) . .
C17 C15 C18 109.4(2) . .
C14 C15 C16 108.7(2) . .
C17 C15 C16 109.8(2) . .
C18 C15 C16 109.1(2) . .
C12 C19 C21 109.2(2) . .
C12 C19 C22 110.60(19) . .
C21 C19 C22 110.0(2) . .
C12 C19 C20 109.42(19) . .
C21 C19 C20 108.9(2) . .
C22 C19 C20 108.7(2) . .

loop_
_geom_bond_atom_site_label_1
_geom_bond_atom_site_label_2
_geom_bond_distance
_geom_bond_site_symmetry_2
Li1 N1 2.009(4) .
Li1 N2 2.022(4) 2_567
Li1 N3 2.048(4) .
Li1 N2 2.067(4) .
Li1 Li1 2.586(8) 2_567
N1 C1 1.340(3) .
N1 N2 1.386(3) .
N2 C3 1.347(3) .
N2 Li1 2.022(4) 2_567
N3 C12 1.340(3) .
N3 N4 1.365(3) .
N4 C14 1.348(3) .
C1 C2 1.389(3) .
C1 C4 1.520(3) .
C2 C3 1.393(3) .
C3 C8 1.515(3) .
C4 C5 1.528(3) .
C4 C6 1.530(3) .
C4 C7 1.531(3) .
C8 C9 1.520(3) .
C8 C10 1.526(4) .
C8 C11 1.540(4) .
C12 C13 1.401(3) .
C12 C19 1.515(3) .
C13 C14 1.369(3) .
C14 C15 1.514(3) .
C15 C17 1.525(3) .
C15 C18 1.525(3) .
C15 C16 1.529(4) .
C19 C21 1.527(4) .
C19 C22 1.529(3) .
C19 C20 1.532(3) .

loop_
_geom_hbond_atom_site_label_D
_geom_hbond_atom_site_label_H
_geom_hbond_atom_site_label_A
_geom_hbond_distance_DH
_geom_hbond_distance_HA
_geom_hbond_distance_DA
_geom_hbond_angle_DHA
_geom_hbond_site_symmetry_A
N4 H4 N2 0.89(3) 2.57(3) 3.201(3) 128(2) 2_567
